data_7101878
loop_
_publ_author_name
'Zheng, Shou-Tian'
'Yuan, Da-Qiang'
'Jia, Hong-Peng'
'Zhang, Jie'
'Yang, Guo-Yu'

_publ_section_title
;
 Combination between lacunary polyoxometalates and high-nuclear
 transition metal clusters under hydrothermal conditions: I. from
 isolated cluster to 1-D chain.
;
_journal_issue 18
_journal_name_full 'Chemical communications (Cambridge, England)'
_journal_page_first 1858
_journal_page_last 1860
_journal_paper_doi 10.1039/b617191e
_journal_year 2007
_chemical_formula_moiety '2(C11 H44 N6 Ni6 P W9 O43), C6 H24 N4 Ni O2, 10(H2 O)'
_chemical_formula_sum 'C28 H132 N16 Ni13 O98 P2 W18'
_chemical_formula_weight 6395.97
_chemical_name_systematic
;
?
;
_space_group_IT_number 14
_symmetry_cell_setting monoclinic
_symmetry_space_group_name_Hall '-P 2yn'
_symmetry_space_group_name_H-M 'P 1 21/n 1'
_atom_sites_solution_hydrogens geom
_atom_sites_solution_primary direct
_atom_sites_solution_secondary difmap
_audit_creation_method SHELXL-97
_cell_angle_alpha 90.00
_cell_angle_beta 107.110(4)
_cell_angle_gamma 90.00
_cell_formula_units_Z 2
_cell_length_a 15.503(3)
_cell_length_b 23.240(5)
_cell_length_c 18.428(4)
_cell_measurement_reflns_used 15115
_cell_measurement_temperature 294(2)
_cell_measurement_theta_max 27.4603
_cell_measurement_theta_min 2.6897
_cell_volume 6346(2)
_computing_cell_refinement 'CrystalClear (Rigaku Corp., 2000)'
_computing_data_collection 'CrystalClear (Rigaku Corp., 2000)'
_computing_data_reduction 'CrystalClear (Rigaku Corp., 2000)'
_computing_molecular_graphics SHELXTL
_computing_publication_material SHELXTL
_computing_structure_refinement 'SHELXL-97 (Sheldrick, 1997)'
_computing_structure_solution 'SHELXS-97 (Sheldrick, 1990)'
_diffrn_ambient_temperature 294(2)
_diffrn_measured_fraction_theta_full 0.991
_diffrn_measured_fraction_theta_max 0.991
_diffrn_measurement_device_type 'mercury CCD'
_diffrn_measurement_method dtprofit.ref
_diffrn_radiation_monochromator graphite
_diffrn_radiation_source 'fine-focus sealed tube'
_diffrn_radiation_type MoK\a
_diffrn_radiation_wavelength 0.71073
_diffrn_reflns_av_R_equivalents 0.0453
_diffrn_reflns_av_sigmaI/netI 0.0451
_diffrn_reflns_limit_h_max 11
_diffrn_reflns_limit_h_min -20
_diffrn_reflns_limit_k_max 30
_diffrn_reflns_limit_k_min -30
_diffrn_reflns_limit_l_max 23
_diffrn_reflns_limit_l_min -22
_diffrn_reflns_number 48285
_diffrn_reflns_theta_full 27.47
_diffrn_reflns_theta_max 27.47
_diffrn_reflns_theta_min 2.04
_diffrn_standards_decay_% 0
_diffrn_standards_interval_count 0
_diffrn_standards_interval_time .
_diffrn_standards_number 0
_exptl_absorpt_coefficient_mu 18.247
_exptl_absorpt_correction_T_max 0.3340
_exptl_absorpt_correction_T_min 0.0627
_exptl_absorpt_correction_type multi-scan
_exptl_absorpt_process_details 'SADABS (Sheldrick, 1996)'
_exptl_crystal_colour Green
_exptl_crystal_density_diffrn 3.347
_exptl_crystal_density_method 'not measured'
_exptl_crystal_description Prism
_exptl_crystal_F_000 5844
_exptl_crystal_size_max 0.29
_exptl_crystal_size_mid 0.07
_exptl_crystal_size_min 0.06
_refine_diff_density_max 2.825
_refine_diff_density_min -3.639
_refine_diff_density_rms 0.576
_refine_ls_extinction_method none
_refine_ls_goodness_of_fit_ref 1.095
_refine_ls_hydrogen_treatment constr
_refine_ls_matrix_type full
_refine_ls_number_parameters 856
_refine_ls_number_reflns 14398
_refine_ls_number_restraints 88
_refine_ls_restrained_S_all 1.094
_refine_ls_R_factor_all 0.0566
_refine_ls_R_factor_gt 0.0444
_refine_ls_shift/su_max 0.001
_refine_ls_shift/su_mean 0.000
_refine_ls_structure_factor_coef Fsqd
_refine_ls_weighting_details 'calc w=1/[\s^2^(Fo^2^)+(0.0865P)^2^+19.0757P] where P=(Fo^2^+2Fc^2^)/3'
_refine_ls_weighting_scheme calc
_refine_ls_wR_factor_gt 0.1253
_refine_ls_wR_factor_ref 0.1466
_reflns_number_gt 12229
_reflns_number_total 14398
_reflns_threshold_expression >2sigma(I)
_cod_data_source_file b617191e.txt
_cod_data_source_block 3
_cod_depositor_comments
;
The following automatic conversions were performed:
'_exptl_absorpt_correction_type' value 'Multi-scan' changed to
'multi-scan' according to
'/home/saulius/struct/CIF-dictionaries/cif_core.dic' dictionary named
'cif_core.dic' version 2.4.1 from 2010-06-29.

Automatic conversion script
Id: cif_fix_enum 1527 2010-12-29 10:47:43Z saulius 
;
_cod_original_sg_symbol_Hall -P2yn
_cod_original_sg_symbol_H-M P2(1)/n
_cod_database_code 7101878

loop_
_symmetry_equiv_pos_as_xyz
'x, y, z'
'-x+1/2, y+1/2, -z+1/2'
'-x, -y, -z'
'x-1/2, -y-1/2, z-1/2'

loop_
_atom_site_label
_atom_site_type_symbol
_atom_site_fract_x
_atom_site_fract_y
_atom_site_fract_z
_atom_site_U_iso_or_equiv
_atom_site_adp_type
_atom_site_occupancy
_atom_site_symmetry_multiplicity
_atom_site_calc_flag
_atom_site_refinement_flags
_atom_site_disorder_assembly
_atom_site_disorder_group
Ni6 Ni 0.40605(11) 0.13545(6) 0.36205(8) 0.0391(3) Uani 1 1 d . A .
Ni3 Ni 0.35046(10) 0.24480(6) 0.43311(7) 0.0338(3) Uani 1 1 d . . .
Ni5 Ni 0.53875(9) 0.24099(6) 0.40575(7) 0.0317(3) Uani 1 1 d . . .
Ni1 Ni 0.29449(11) 0.33810(7) 0.51686(8) 0.0395(3) Uani 1 1 d . . .
Ni2 Ni 0.48403(9) 0.34886(6) 0.48631(7) 0.0294(3) Uani 1 1 d . . .
Ni4 Ni 0.67335(10) 0.34232(6) 0.46277(8) 0.0346(3) Uani 1 1 d . . .
Ni7 Ni 0.5000 0.5000 0.0000 0.0454(5) Uani 1 2 d S . .
W1 W 0.16563(3) 0.33183(2) 0.32456(3) 0.03538(12) Uani 1 1 d . . .
W2 W 0.22706(3) 0.21468(2) 0.23933(2) 0.03528(12) Uani 1 1 d . . .
W3 W 0.18088(3) 0.34419(2) 0.14302(2) 0.03371(11) Uani 1 1 d . . .
W4 W 0.33921(3) 0.466784(18) 0.20577(2) 0.03014(11) Uani 1 1 d . . .
W5 W 0.40606(3) 0.339022(19) 0.11138(2) 0.03143(11) Uani 1 1 d . . .
W6 W 0.32279(3) 0.452976(18) 0.38841(2) 0.02977(11) Uani 1 1 d . . .
W7 W 0.59656(3) 0.32347(2) 0.26364(2) 0.03122(11) Uani 1 1 d . . .
W8 W 0.45191(3) 0.209632(19) 0.20821(2) 0.03348(12) Uani 1 1 d . . .
W9 W 0.53016(3) 0.449850(17) 0.35761(2) 0.02762(11) Uani 1 1 d . . .
P1 P 0.38522(16) 0.32860(10) 0.30171(13) 0.0213(5) Uani 1 1 d . . .
O1 O 0.4564(5) 0.1925(3) 0.4474(4) 0.0387(18) Uani 1 1 d . . .
H1A H 0.4824 0.1764 0.4984 0.046 Uiso 1 1 calc R . .
O2 O 0.5882(5) 0.2920(3) 0.4981(4) 0.0347(17) Uani 1 1 d . . .
H2C H 0.6119 0.2729 0.5474 0.042 Uiso 1 1 calc R . .
O3 O 0.4074(5) 0.2946(3) 0.5235(4) 0.0325(16) Uani 1 1 d . . .
H3C H 0.4360 0.2748 0.5716 0.039 Uiso 1 1 calc R . .
O4 O 0.6096(5) 0.2979(3) 0.3596(4) 0.0323(16) Uani 1 1 d . . .
O5 O 0.5585(5) 0.3971(3) 0.4337(4) 0.0306(15) Uani 1 1 d . . .
O6 O 0.3681(5) 0.4005(3) 0.4605(4) 0.0323(16) Uani 1 1 d . . .
O7 O 0.4773(5) 0.1940(3) 0.3084(4) 0.0364(17) Uani 1 1 d . . .
O8 O 0.4264(5) 0.3002(3) 0.3798(4) 0.0279(14) Uani 1 1 d . . .
O9 O 0.2488(5) 0.3033(3) 0.4089(4) 0.0347(17) Uani 1 1 d . . .
O10 O 0.3015(5) 0.1982(3) 0.3329(4) 0.0340(16) Uani 1 1 d . . .
O11 O 0.5308(5) 0.3457(3) 0.1574(4) 0.0375(17) Uani 1 1 d . . .
O12 O 0.3918(5) 0.4133(3) 0.1492(4) 0.0331(16) Uani 1 1 d . . .
O13 O 0.4408(5) 0.4847(3) 0.3991(4) 0.0310(15) Uani 1 1 d . . .
O14 O 0.2971(5) 0.4901(3) 0.2862(4) 0.0341(16) Uani 1 1 d . . .
O15 O 0.2382(5) 0.4165(3) 0.1730(4) 0.0345(16) Uani 1 1 d . . .
O16 O 0.2815(5) 0.3294(3) 0.1052(4) 0.0351(17) Uani 1 1 d . . .
O17 O 0.2199(5) 0.4073(3) 0.3416(4) 0.0347(16) Uani 1 1 d . . .
O18 O 0.1197(5) 0.3542(4) 0.2165(4) 0.0378(18) Uani 1 1 d . . .
O19 O 0.4571(5) 0.4874(3) 0.2609(4) 0.0310(15) Uani 1 1 d . . .
O20 O 0.5722(5) 0.4001(3) 0.2923(4) 0.0323(16) Uani 1 1 d . . .
O21 O 0.4193(5) 0.2586(3) 0.1147(4) 0.0376(17) Uani 1 1 d . . .
O22 O 0.1451(5) 0.2541(4) 0.2833(4) 0.0375(17) Uani 1 1 d . . .
O23 O 0.5689(5) 0.2458(3) 0.2244(4) 0.0343(16) Uani 1 1 d . . .
O24 O 0.7062(5) 0.3312(4) 0.2619(5) 0.043(2) Uani 1 1 d . . .
O25 O 0.4377(5) 0.3092(3) 0.2455(4) 0.0284(14) Uani 1 1 d . . .
O26 O 0.3916(5) 0.3955(3) 0.3098(4) 0.0269(14) Uani 1 1 d . . .
O27 O 0.4676(6) 0.1449(4) 0.1693(5) 0.050(2) Uani 1 1 d . . .
O28 O 0.1666(5) 0.2639(3) 0.1471(4) 0.0367(17) Uani 1 1 d . . .
O29 O 0.2856(8) 0.1942(5) 0.4910(5) 0.064(3) Uani 1 1 d . C .
O30 O 0.3235(5) 0.2069(3) 0.1940(4) 0.0376(17) Uani 1 1 d . . .
O31 O 0.3084(6) 0.5230(4) 0.1429(5) 0.0443(19) Uani 1 1 d . . .
O32 O 0.1702(6) 0.1511(4) 0.2095(5) 0.050(2) Uani 1 1 d . . .
O33 O 0.2765(6) 0.5042(4) 0.4346(5) 0.045(2) Uani 1 1 d . . .
O34 O 0.0984(6) 0.3617(4) 0.0614(5) 0.047(2) Uani 1 1 d . . .
O35 O 0.6166(5) 0.4983(3) 0.3842(4) 0.0374(17) Uani 1 1 d . . .
O36 O 0.2853(5) 0.3115(3) 0.2669(4) 0.0301(15) Uani 1 1 d . . .
O37 O 0.3968(6) 0.3533(4) 0.0176(4) 0.0429(19) Uani 1 1 d . . .
O38 O 0.2429(7) 0.2653(5) 0.5564(5) 0.064(3) Uani 1 1 d . C .
O39 O 0.0700(6) 0.3417(4) 0.3517(5) 0.052(2) Uani 1 1 d . . .
N1 N 0.3595(8) 0.0792(4) 0.2697(6) 0.051(3) Uani 1 1 d . A .
H1B H 0.3055 0.0647 0.2692 0.062 Uiso 1 1 calc R . .
H1C H 0.3527 0.0984 0.2260 0.062 Uiso 1 1 calc R . .
N2 N 0.5101(9) 0.0760(5) 0.3931(7) 0.061(3) Uani 1 1 d D . .
H2B H 0.5112 0.0602 0.4380 0.074 Uiso 1 1 d R A .
H2D H 0.5630 0.0942 0.3990 0.074 Uiso 1 1 d R . .
N3 N 0.1804(7) 0.3857(6) 0.5107(6) 0.054(3) Uani 1 1 d . B .
H3A H 0.1671 0.4080 0.4690 0.065 Uiso 1 1 calc R . .
H3B H 0.1335 0.3618 0.5068 0.065 Uiso 1 1 calc R . .
N4 N 0.3393(8) 0.3728(5) 0.6229(6) 0.052(3) Uani 1 1 d . . .
H4A H 0.3711 0.3466 0.6561 0.063 Uiso 1 1 calc R . .
H4B H 0.3750 0.4033 0.6229 0.063 Uiso 1 1 calc R . .
N5 N 0.7807(8) 0.2867(5) 0.4839(7) 0.062(3) Uani 1 1 d . . .
H5A H 0.8054 0.2825 0.5344 0.074 Uiso 1 1 calc R . .
H5B H 0.7618 0.2519 0.4640 0.074 Uiso 1 1 calc R . .
N6 N 0.7560(7) 0.3976(4) 0.4248(6) 0.045(2) Uani 1 1 d . . .
H6A H 0.7405 0.3977 0.3737 0.054 Uiso 1 1 calc R . .
H6B H 0.7515 0.4338 0.4409 0.054 Uiso 1 1 calc R . .
N7 N 0.5630(8) 0.4754(6) 0.1122(6) 0.057(3) Uani 1 1 d . . .
H7A H 0.5309 0.4886 0.1422 0.068 Uiso 1 1 calc R . .
H7B H 0.5646 0.4367 0.1153 0.068 Uiso 1 1 calc R . .
N8 N 0.6314(8) 0.5190(6) 0.0030(6) 0.060(3) Uani 1 1 d . . .
H8A H 0.6446 0.5010 -0.0357 0.072 Uiso 1 1 calc R . .
H8B H 0.6366 0.5571 -0.0031 0.072 Uiso 1 1 calc R . .
C1 C 0.4246(12) 0.0323(8) 0.2761(9) 0.079(5) Uani 1 1 d DU . .
H1D H 0.4443 0.0325 0.2313 0.095 Uiso 1 1 d R A .
H1E H 0.3934 -0.0034 0.2764 0.095 Uiso 1 1 d R . .
C2 C 0.4686(15) 0.0169(9) 0.3593(10) 0.062(5) Uani 0.64(2) 1 d PDU A 1
H2A H 0.4205 0.0072 0.3818 0.074 Uiso 0.64(2) 1 calc PR A 1
C3 C 0.535(3) -0.0338(15) 0.373(3) 0.135(14) Uani 0.64(2) 1 d PDU A 1
H3D H 0.5038 -0.0679 0.3503 0.203 Uiso 0.64(2) 1 calc PR A 1
H3E H 0.5602 -0.0398 0.4269 0.203 Uiso 0.64(2) 1 calc PR A 1
H3F H 0.5827 -0.0254 0.3514 0.203 Uiso 0.64(2) 1 calc PR A 1
C2A C 0.5214(13) 0.0468(15) 0.3235(13) 0.062(5) Uani 0.36(2) 1 d PD A 2
H2AA H 0.5581 0.0675 0.2968 0.074 Uiso 0.36(2) 1 calc PR A 2
C3A C 0.539(5) -0.0183(19) 0.334(5) 0.135(14) Uani 0.36(2) 1 d PD A 2
H3AA H 0.6007 -0.0247 0.3633 0.203 Uiso 0.36(2) 1 calc PR A 2
H3AB H 0.5280 -0.0363 0.2852 0.203 Uiso 0.36(2) 1 calc PR A 2
H3AC H 0.4996 -0.0345 0.3601 0.203 Uiso 0.36(2) 1 calc PR A 2
C4 C 0.2586(12) 0.3907(8) 0.6442(8) 0.072(5) Uani 1 1 d . B .
H4C H 0.2761 0.4162 0.6877 0.087 Uiso 1 1 calc R . .
H4D H 0.2294 0.3572 0.6579 0.087 Uiso 1 1 calc R . .
C5 C 0.1936(11) 0.4215(8) 0.5773(9) 0.069(4) Uani 1 1 d D . .
H5C H 0.2163 0.4586 0.5694 0.083 Uiso 1 1 d R B .
C6 C 0.1048(18) 0.4429(17) 0.591(2) 0.075(7) Uani 0.72(6) 1 d PU B 1
H6C H 0.0856 0.4779 0.5634 0.112 Uiso 0.72(6) 1 calc PR B 1
H6D H 0.1152 0.4499 0.6444 0.112 Uiso 0.72(6) 1 calc PR B 1
H6E H 0.0588 0.4141 0.5744 0.112 Uiso 0.72(6) 1 calc PR B 1
C6A C 0.118(4) 0.417(4) 0.615(4) 0.075(7) Uani 0.28(6) 1 d PD B 2
H6AA H 0.1268 0.3834 0.6464 0.112 Uiso 0.28(6) 1 calc PR B 2
H6AB H 0.0608 0.4153 0.5771 0.112 Uiso 0.28(6) 1 calc PR B 2
H6AC H 0.1198 0.4507 0.6464 0.112 Uiso 0.28(6) 1 calc PR B 2
C7 C 0.8484(15) 0.3099(7) 0.4496(14) 0.102(7) Uani 1 1 d DU . .
H7C H 0.8325 0.2995 0.3963 0.122 Uiso 1 1 calc R . .
H7D H 0.9074 0.2939 0.4749 0.122 Uiso 1 1 calc R . .
C8 C 0.8508(10) 0.3750(7) 0.4579(12) 0.086(6) Uani 1 1 d D . .
H8C H 0.8736 0.3854 0.5117 0.103 Uiso 1 1 calc R . .
C9 C 0.9084(17) 0.4035(16) 0.4138(19) 0.201(18) Uani 1 1 d D . .
H9A H 0.9693 0.3897 0.4323 0.301 Uiso 1 1 calc R . .
H9B H 0.9077 0.4444 0.4204 0.301 Uiso 1 1 calc R . .
H9C H 0.8844 0.3943 0.3608 0.301 Uiso 1 1 calc R . .
C10 C 0.2516(12) 0.2118(7) 0.5379(8) 0.068(5) Uani 1 1 d . . .
C11 C 0.228(3) 0.1625(16) 0.584(2) 0.064(7) Uani 0.57(6) 1 d PU C 1
H11A H 0.2795 0.1374 0.6018 0.096 Uiso 0.57(6) 1 calc PR C 1
H11B H 0.1780 0.1412 0.5531 0.096 Uiso 0.57(6) 1 calc PR C 1
H11C H 0.2130 0.1781 0.6272 0.096 Uiso 0.57(6) 1 calc PR C 1
C11A C 0.189(4) 0.177(2) 0.573(3) 0.064(7) Uani 0.43(6) 1 d P C 2
H11D H 0.1316 0.1958 0.5620 0.096 Uiso 0.43(6) 1 calc PR C 2
H11E H 0.2158 0.1753 0.6273 0.096 Uiso 0.43(6) 1 calc PR C 2
H11F H 0.1817 0.1390 0.5527 0.096 Uiso 0.43(6) 1 calc PR C 2
C12 C 0.6964(10) 0.5010(8) 0.0752(8) 0.072(5) Uani 1 1 d D . .
H12A H 0.7456 0.5285 0.0895 0.086 Uiso 1 1 calc R . .
H12B H 0.7214 0.4638 0.0686 0.086 Uiso 1 1 calc R . .
C13 C 0.6518(10) 0.4972(8) 0.1380(8) 0.074(5) Uani 1 1 d D . .
H13A H 0.6426 0.5376 0.1490 0.089 Uiso 1 1 calc R . .
C14 C 0.7165(11) 0.4760(9) 0.2107(9) 0.078(5) Uani 1 1 d . . .
H14A H 0.6864 0.4741 0.2493 0.116 Uiso 1 1 calc R . .
H14B H 0.7667 0.5020 0.2265 0.116 Uiso 1 1 calc R . .
H14C H 0.7379 0.4385 0.2029 0.116 Uiso 1 1 calc R . .
OW1 O 0.5312(5) 0.3948(3) 0.5873(4) 0.0382(18) Uani 1 1 d . . .
OW2 O 0.7277(7) 0.3803(4) 0.5712(5) 0.055(2) Uani 1 1 d . . .
OW3 O 0.6482(6) 0.1844(4) 0.4321(5) 0.049(2) Uani 1 1 d . . .
OW4 O 0.3330(7) 0.0958(4) 0.4298(5) 0.056(2) Uani 1 1 d . . .
OW5 O 0.5205(8) 0.4152(5) -0.0384(7) 0.074(3) Uani 1 1 d . . .
OW6 O 0.467(2) 0.2614(13) 0.6787(16) 0.060(5) Uani 0.40 1 d PU . .
OW6A O 0.461(2) 0.2346(13) 0.6556(16) 0.060(5) Uani 0.40 1 d P . .
OW7 O 0.384(3) 0.193(2) 0.755(3) 0.062(9) Uani 0.25 1 d PU . .
OW7A O 0.387(3) 0.158(2) 0.733(3) 0.062(9) Uani 0.25 1 d P . .
OW8 O 0.385(5) 0.299(4) -0.208(5) 0.072(14) Uani 0.15 1 d PU . .
OW8A O 0.337(5) 0.250(3) -0.257(4) 0.072(14) Uani 0.15 1 d P . .
OW9 O 0.620(8) 0.368(4) -0.119(5) 0.10(2) Uani 0.20 1 d PU . .
OW9A O 0.605(8) 0.337(4) -0.127(5) 0.10(2) Uani 0.20 1 d P . .
OW10 O 0.7020(18) 0.1592(12) 0.3129(14) 0.040(6) Uani 0.30 1 d PU . .
OW11 O 0.874(5) 0.175(3) 0.315(4) 0.051(12) Uani 0.15 1 d PU . .
OW1A O 0.840(5) 0.158(3) 0.334(4) 0.051(12) Uani 0.15 1 d PU . .
OW12 O 0.4999(18) 0.4056(10) -0.2010(14) 0.167(10) Uani 0.90 1 d P . .
OW13 O 0.0684(14) 0.2782(9) 0.5482(13) 0.150(7) Uani 1 1 d . . .
OW14 O 0.021(3) 0.2207(17) 0.410(2) 0.148(15) Uani 0.50 1 d P . .

loop_
_atom_site_aniso_label
_atom_site_aniso_U_11
_atom_site_aniso_U_22
_atom_site_aniso_U_33
_atom_site_aniso_U_23
_atom_site_aniso_U_13
_atom_site_aniso_U_12
Ni6 0.0499(9) 0.0279(7) 0.0318(7) -0.0005(6) 0.0000(6) -0.0078(6)
Ni3 0.0447(8) 0.0311(7) 0.0247(6) -0.0022(5) 0.0089(6) -0.0121(6)
Ni5 0.0407(8) 0.0281(7) 0.0221(6) 0.0006(5) 0.0029(5) -0.0044(5)
Ni1 0.0456(9) 0.0460(9) 0.0286(7) -0.0064(6) 0.0137(6) -0.0129(6)
Ni2 0.0368(7) 0.0284(7) 0.0210(6) 0.0005(5) 0.0053(5) -0.0071(5)
Ni4 0.0349(7) 0.0340(7) 0.0283(7) 0.0055(5) -0.0008(6) -0.0044(5)
Ni7 0.0537(13) 0.0441(12) 0.0384(12) 0.0108(10) 0.0137(10) -0.0008(10)
W1 0.0313(2) 0.0437(3) 0.0308(2) -0.00988(18) 0.00860(18) -0.00940(18)
W2 0.0387(3) 0.0337(2) 0.0274(2) -0.00738(17) 0.00024(18) -0.00732(17)
W3 0.0320(2) 0.0388(2) 0.0241(2) -0.00522(17) -0.00140(17) -0.00025(17)
W4 0.0342(2) 0.0284(2) 0.0239(2) 0.00266(15) 0.00242(16) 0.00340(16)
W5 0.0397(3) 0.0345(2) 0.0188(2) 0.00143(15) 0.00653(17) 0.00363(17)
W6 0.0322(2) 0.0304(2) 0.0256(2) -0.00544(16) 0.00692(17) -0.00291(16)
W7 0.0309(2) 0.0384(2) 0.0238(2) 0.00290(16) 0.00731(16) 0.00286(17)
W8 0.0433(3) 0.0307(2) 0.0231(2) -0.00225(16) 0.00456(18) 0.00553(17)
W9 0.0290(2) 0.0272(2) 0.0239(2) 0.00340(15) 0.00368(16) -0.00361(15)
P1 0.0244(12) 0.0228(11) 0.0150(11) -0.0017(8) 0.0031(9) -0.0033(9)
O1 0.046(5) 0.034(4) 0.031(4) -0.002(3) 0.002(3) -0.016(3)
O2 0.049(4) 0.030(4) 0.019(3) 0.007(3) 0.001(3) -0.004(3)
O3 0.043(4) 0.031(4) 0.024(3) 0.003(3) 0.011(3) -0.010(3)
O4 0.036(4) 0.037(4) 0.020(3) 0.003(3) 0.002(3) 0.004(3)
O5 0.035(4) 0.026(4) 0.028(4) 0.000(3) 0.005(3) 0.001(3)
O6 0.037(4) 0.032(4) 0.030(4) -0.005(3) 0.012(3) -0.005(3)
O7 0.037(4) 0.037(4) 0.030(4) -0.001(3) 0.001(3) -0.001(3)
O8 0.034(4) 0.030(4) 0.020(3) -0.002(3) 0.008(3) -0.003(3)
O9 0.034(4) 0.039(4) 0.027(4) -0.011(3) 0.003(3) -0.013(3)
O10 0.043(4) 0.029(4) 0.025(4) -0.006(3) 0.001(3) -0.007(3)
O11 0.041(4) 0.046(5) 0.026(4) 0.007(3) 0.011(3) 0.000(3)
O12 0.032(4) 0.043(4) 0.023(3) 0.004(3) 0.006(3) 0.004(3)
O13 0.035(4) 0.029(4) 0.029(4) 0.001(3) 0.009(3) -0.002(3)
O14 0.035(4) 0.028(4) 0.033(4) 0.002(3) 0.002(3) 0.009(3)
O15 0.036(4) 0.036(4) 0.028(4) -0.006(3) 0.004(3) 0.005(3)
O16 0.041(4) 0.038(4) 0.025(4) 0.000(3) 0.007(3) 0.001(3)
O17 0.037(4) 0.031(4) 0.036(4) -0.010(3) 0.009(3) 0.000(3)
O18 0.037(4) 0.044(5) 0.030(4) -0.011(3) 0.006(3) -0.001(3)
O19 0.035(4) 0.029(4) 0.027(4) 0.005(3) 0.006(3) -0.005(3)
O20 0.035(4) 0.034(4) 0.030(4) 0.008(3) 0.013(3) -0.001(3)
O21 0.049(5) 0.039(4) 0.022(4) -0.004(3) 0.004(3) 0.007(3)
O22 0.031(4) 0.046(5) 0.032(4) -0.010(3) 0.004(3) -0.016(3)
O23 0.038(4) 0.036(4) 0.024(4) 0.001(3) 0.001(3) 0.009(3)
O24 0.034(4) 0.059(5) 0.038(4) -0.009(4) 0.011(3) 0.001(4)
O25 0.030(4) 0.035(4) 0.017(3) -0.002(3) 0.002(3) 0.001(3)
O26 0.031(4) 0.028(4) 0.020(3) -0.001(3) 0.005(3) 0.002(3)
O27 0.064(6) 0.044(5) 0.037(5) -0.009(4) 0.008(4) 0.018(4)
O28 0.037(4) 0.037(4) 0.026(4) -0.008(3) -0.005(3) -0.004(3)
O29 0.094(8) 0.060(6) 0.045(6) -0.008(5) 0.032(5) -0.031(6)
O30 0.037(4) 0.040(4) 0.032(4) -0.005(3) 0.004(3) 0.009(3)
O31 0.053(5) 0.041(5) 0.036(4) 0.008(4) 0.010(4) 0.008(4)
O32 0.052(5) 0.045(5) 0.043(5) -0.012(4) 0.001(4) -0.008(4)
O33 0.042(4) 0.046(5) 0.048(5) -0.018(4) 0.015(4) -0.001(4)
O34 0.044(5) 0.045(5) 0.041(5) -0.011(4) -0.005(4) 0.000(4)
O35 0.034(4) 0.034(4) 0.040(4) 0.008(3) 0.005(3) -0.009(3)
O36 0.028(4) 0.035(4) 0.027(4) -0.003(3) 0.008(3) -0.002(3)
O37 0.056(5) 0.045(5) 0.026(4) -0.001(3) 0.010(4) 0.007(4)
O38 0.073(7) 0.085(8) 0.042(5) -0.006(5) 0.028(5) -0.041(6)
O39 0.041(5) 0.069(6) 0.047(5) -0.017(5) 0.015(4) -0.011(4)
N1 0.074(8) 0.022(5) 0.045(6) 0.002(4) -0.004(5) -0.008(5)
N2 0.072(8) 0.035(6) 0.056(7) -0.002(5) -0.015(6) 0.018(5)
N3 0.049(6) 0.078(8) 0.038(6) -0.023(6) 0.015(5) -0.012(6)
N4 0.067(7) 0.053(7) 0.037(6) -0.002(5) 0.015(5) -0.008(6)
N5 0.045(6) 0.056(7) 0.067(8) 0.001(6) -0.012(6) 0.013(5)
N6 0.049(6) 0.039(5) 0.045(6) 0.017(5) 0.009(5) -0.003(4)
N7 0.064(7) 0.064(8) 0.040(6) 0.010(5) 0.011(5) -0.024(6)
N8 0.075(8) 0.063(8) 0.041(6) 0.005(6) 0.017(6) 0.005(6)
C1 0.085(8) 0.063(8) 0.081(8) -0.013(7) 0.010(7) 0.000(7)
C2 0.059(8) 0.047(8) 0.073(9) -0.002(7) 0.009(7) 0.006(7)
C3 0.108(19) 0.15(3) 0.14(3) 0.02(2) 0.04(2) -0.020(19)
C2A 0.059(8) 0.047(8) 0.073(9) -0.002(7) 0.009(7) 0.006(7)
C3A 0.108(19) 0.15(3) 0.14(3) 0.02(2) 0.04(2) -0.020(19)
C4 0.092(12) 0.096(13) 0.043(8) -0.025(8) 0.041(8) -0.036(10)
C5 0.068(10) 0.077(11) 0.061(10) -0.021(8) 0.018(8) -0.019(8)
C6 0.074(10) 0.080(12) 0.070(10) -0.008(8) 0.021(8) 0.008(8)
C6A 0.074(10) 0.080(12) 0.070(10) -0.008(8) 0.021(8) 0.008(8)
C7 0.090(13) 0.094(14) 0.118(16) 0.015(13) 0.026(12) 0.028(11)
C8 0.031(8) 0.098(15) 0.126(17) -0.001(13) 0.020(9) 0.013(8)
C9 0.060(15) 0.26(5) 0.28(5) 0.02(4) 0.05(2) 0.02(2)
C10 0.098(12) 0.070(10) 0.043(8) -0.013(7) 0.032(8) -0.052(9)
C11 0.071(11) 0.063(10) 0.065(9) 0.010(7) 0.032(9) -0.009(8)
C11A 0.071(11) 0.063(10) 0.065(9) 0.010(7) 0.032(9) -0.009(8)
C12 0.064(10) 0.087(12) 0.064(10) 0.034(9) 0.020(8) -0.004(8)
C13 0.062(10) 0.084(12) 0.064(10) 0.027(9) 0.001(8) -0.009(8)
C14 0.066(10) 0.099(14) 0.058(10) 0.007(9) 0.003(8) -0.012(10)
OW1 0.047(5) 0.032(4) 0.030(4) -0.009(3) 0.003(3) -0.006(3)
OW2 0.067(6) 0.056(6) 0.031(4) -0.004(4) -0.002(4) -0.012(5)
OW3 0.059(6) 0.044(5) 0.041(5) 0.005(4) 0.013(4) 0.006(4)
OW4 0.076(7) 0.039(5) 0.046(5) 0.008(4) 0.007(5) -0.018(4)
OW5 0.080(8) 0.055(7) 0.083(8) -0.009(6) 0.020(6) 0.007(5)
OW6 0.053(7) 0.065(10) 0.058(9) 0.017(8) 0.010(7) -0.002(8)
OW6A 0.053(7) 0.065(10) 0.058(9) 0.017(8) 0.010(7) -0.002(8)
OW7 0.030(11) 0.10(2) 0.065(16) 0.011(16) 0.021(11) -0.002(15)
OW7A 0.030(11) 0.10(2) 0.065(16) 0.011(16) 0.021(11) -0.002(15)
OW8 0.08(2) 0.06(2) 0.08(2) 0.020(19) 0.035(19) -0.026(18)
OW8A 0.08(2) 0.06(2) 0.08(2) 0.020(19) 0.035(19) -0.026(18)
OW9 0.13(3) 0.14(5) 0.05(2) -0.03(3) 0.04(2) 0.04(4)
OW9A 0.13(3) 0.14(5) 0.05(2) -0.03(3) 0.04(2) 0.04(4)
OW10 0.043(9) 0.049(10) 0.031(9) 0.003(7) 0.016(7) 0.033(8)
OW11 0.054(16) 0.048(16) 0.043(15) 0.002(12) 0.000(11) -0.001(12)
OW1A 0.054(16) 0.048(16) 0.043(15) 0.002(12) 0.000(11) -0.001(12)
OW12 0.20(2) 0.116(17) 0.17(2) -0.008(15) 0.037(18) -0.073(17)
OW13 0.154(17) 0.132(16) 0.20(2) 0.016(15) 0.101(16) -0.001(13)
OW14 0.16(3) 0.14(3) 0.13(3) 0.01(2) 0.02(3) -0.07(3)

loop_
_atom_type_symbol
_atom_type_description
_atom_type_scat_dispersion_real
_atom_type_scat_dispersion_imag
_atom_type_scat_source
C C 0.0033 0.0016 'International Tables Vol C Tables 4.2.6.8 and 6.1.1.4'
H H 0.0000 0.0000 'International Tables Vol C Tables 4.2.6.8 and 6.1.1.4'
N N 0.0061 0.0033 'International Tables Vol C Tables 4.2.6.8 and 6.1.1.4'
O O 0.0106 0.0060 'International Tables Vol C Tables 4.2.6.8 and 6.1.1.4'
P P 0.1023 0.0942 'International Tables Vol C Tables 4.2.6.8 and 6.1.1.4'
Ni Ni 0.3393 1.1124 'International Tables Vol C Tables 4.2.6.8 and 6.1.1.4'
W W -0.8490 6.8722 'International Tables Vol C Tables 4.2.6.8 and 6.1.1.4'

loop_
_geom_angle_atom_site_label_1
_geom_angle_atom_site_label_2
_geom_angle_atom_site_label_3
_geom_angle
_geom_angle_site_symmetry_1
_geom_angle_site_symmetry_3
O1 Ni6 N2 97.5(4) . .
O1 Ni6 N1 176.1(4) . .
N2 Ni6 N1 82.1(4) . .
O1 Ni6 OW4 88.7(3) . .
N2 Ni6 OW4 93.1(5) . .
N1 Ni6 OW4 95.2(4) . .
O1 Ni6 O10 80.7(3) . .
N2 Ni6 O10 178.2(4) . .
N1 Ni6 O10 99.6(4) . .
OW4 Ni6 O10 87.0(4) . .
O1 Ni6 O7 79.2(3) . .
N2 Ni6 O7 94.9(5) . .
N1 Ni6 O7 96.9(4) . .
OW4 Ni6 O7 166.3(3) . .
O10 Ni6 O7 84.7(3) . .
O1 Ni3 O3 95.6(3) . .
O1 Ni3 O9 172.8(3) . .
O3 Ni3 O9 85.4(3) . .
O1 Ni3 O29 95.3(4) . .
O3 Ni3 O29 93.6(3) . .
O9 Ni3 O29 91.8(4) . .
O1 Ni3 O10 82.6(3) . .
O3 Ni3 O10 173.1(3) . .
O9 Ni3 O10 95.5(3) . .
O29 Ni3 O10 93.3(3) . .
O1 Ni3 O8 83.5(3) . .
O3 Ni3 O8 82.5(3) . .
O9 Ni3 O8 89.6(3) . .
O29 Ni3 O8 175.7(3) . .
O10 Ni3 O8 90.7(3) . .
O1 Ni3 Ni1 137.6(2) . .
O3 Ni3 Ni1 42.6(2) . .
O9 Ni3 Ni1 44.8(2) . .
O29 Ni3 Ni1 83.3(3) . .
O10 Ni3 Ni1 139.7(2) . .
O8 Ni3 Ni1 94.81(19) . .
O1 Ni5 O2 97.6(3) . .
O1 Ni5 O4 172.7(3) . .
O2 Ni5 O4 81.7(3) . .
O1 Ni5 O7 81.6(3) . .
O2 Ni5 O7 174.4(3) . .
O4 Ni5 O7 98.4(3) . .
O1 Ni5 OW3 97.0(4) . .
O2 Ni5 OW3 95.3(3) . .
O4 Ni5 OW3 90.3(3) . .
O7 Ni5 OW3 90.2(3) . .
O1 Ni5 O8 83.1(3) . .
O2 Ni5 O8 83.9(3) . .
O4 Ni5 O8 89.6(3) . .
O7 Ni5 O8 90.5(3) . .
OW3 Ni5 O8 179.3(3) . .
O3 Ni1 N4 95.5(4) . .
O3 Ni1 N3 178.0(4) . .
N4 Ni1 N3 83.4(4) . .
O3 Ni1 O9 84.7(3) . .
N4 Ni1 O9 179.6(4) . .
N3 Ni1 O9 96.4(4) . .
O3 Ni1 O38 89.3(4) . .
N4 Ni1 O38 92.5(4) . .
N3 Ni1 O38 92.5(5) . .
O9 Ni1 O38 87.8(3) . .
O3 Ni1 O6 78.6(3) . .
N4 Ni1 O6 96.3(4) . .
N3 Ni1 O6 99.8(4) . .
O9 Ni1 O6 83.4(3) . .
O38 Ni1 O6 165.6(4) . .
O3 Ni1 Ni3 43.0(2) . .
N4 Ni1 Ni3 136.6(4) . .
N3 Ni1 Ni3 138.5(3) . .
O9 Ni1 Ni3 43.7(2) . .
O38 Ni1 Ni3 77.8(3) . .
O6 Ni1 Ni3 88.02(19) . .
O3 Ni2 O5 171.4(3) . .
O3 Ni2 O2 95.0(3) . .
O5 Ni2 O2 82.4(3) . .
O3 Ni2 OW1 96.0(3) . .
O5 Ni2 OW1 92.5(3) . .
O2 Ni2 OW1 100.2(3) . .
O3 Ni2 O6 83.2(3) . .
O5 Ni2 O6 98.3(3) . .
O2 Ni2 O6 172.0(3) . .
OW1 Ni2 O6 87.8(3) . .
O3 Ni2 O8 81.7(3) . .
O5 Ni2 O8 89.8(3) . .
O2 Ni2 O8 82.2(3) . .
OW1 Ni2 O8 176.8(3) . .
O6 Ni2 O8 89.8(3) . .
O2 Ni4 N5 98.3(5) . .
O2 Ni4 N6 177.0(4) . .
N5 Ni4 N6 84.7(5) . .
O2 Ni4 OW2 93.0(3) . .
N5 Ni4 OW2 90.5(5) . .
N6 Ni4 OW2 87.0(4) . .
O2 Ni4 O5 81.3(3) . .
N5 Ni4 O5 176.1(4) . .
N6 Ni4 O5 95.7(4) . .
OW2 Ni4 O5 93.4(3) . .
O2 Ni4 O4 80.3(3) . .
N5 Ni4 O4 90.1(4) . .
N6 Ni4 O4 99.7(4) . .
OW2 Ni4 O4 173.3(3) . .
O5 Ni4 O4 86.1(3) . .
N8 Ni7 N8 180.000(1) . 3_665
N8 Ni7 N7 82.0(4) . .
N8 Ni7 N7 98.0(4) 3_665 .
N7 Ni7 N7 180.0(7) . 3_665
N8 Ni7 OW5 88.0(5) . .
N8 Ni7 OW5 92.0(5) 3_665 .
N7 Ni7 OW5 90.2(5) . .
N7 Ni7 OW5 89.8(5) 3_665 .
OW5 Ni7 OW5 180.000(1) 3_665 .
O39 W1 O9 104.8(4) . .
O39 W1 O17 101.8(4) . .
O9 W1 O17 91.5(3) . .
O39 W1 O22 100.4(4) . .
O9 W1 O22 89.4(3) . .
O17 W1 O22 156.7(3) . .
O39 W1 O18 100.0(4) . .
O9 W1 O18 155.1(3) . .
O17 W1 O18 86.3(3) . .
O22 W1 O18 83.3(3) . .
O39 W1 O36 170.7(3) . .
O9 W1 O36 82.1(3) . .
O17 W1 O36 84.0(3) . .
O22 W1 O36 73.1(3) . .
O18 W1 O36 73.0(3) . .
O32 W2 O10 104.2(4) . .
O32 W2 O30 99.8(4) . .
O10 W2 O30 92.0(3) . .
O32 W2 O22 101.7(4) . .
O10 W2 O22 90.8(3) . .
O30 W2 O22 156.9(3) . .
O32 W2 O28 98.5(4) . .
O10 W2 O28 157.3(3) . .
O30 W2 O28 85.2(3) . .
O22 W2 O28 83.4(3) . .
O32 W2 O36 170.5(3) . .
O10 W2 O36 84.4(3) . .
O30 W2 O36 83.6(3) . .
O22 W2 O36 73.9(3) . .
O28 W2 O36 72.8(3) . .
O34 W3 O18 101.4(4) . .
O34 W3 O28 101.8(4) . .
O18 W3 O28 90.2(4) . .
O34 W3 O15 102.1(4) . .
O18 W3 O15 88.5(3) . .
O28 W3 O15 155.9(3) . .
O34 W3 O16 101.6(4) . .
O18 W3 O16 156.9(3) . .
O28 W3 O16 87.4(3) . .
O15 W3 O16 84.4(3) . .
O34 W3 O36 172.4(4) . .
O18 W3 O36 73.1(3) . .
O28 W3 O36 73.4(3) . .
O15 W3 O36 83.2(3) . .
O16 W3 O36 84.2(3) . .
O31 W4 O14 102.8(4) . .
O31 W4 O19 101.8(4) . .
O14 W4 O19 90.5(3) . .
O31 W4 O15 102.3(4) . .
O14 W4 O15 89.0(3) . .
O19 W4 O15 155.4(3) . .
O31 W4 O12 101.6(4) . .
O14 W4 O12 155.4(3) . .
O19 W4 O12 87.6(3) . .
O15 W4 O12 82.7(3) . .
O31 W4 O26 172.3(3) . .
O14 W4 O26 72.1(3) . .
O19 W4 O26 72.9(3) . .
O15 W4 O26 83.5(3) . .
O12 W4 O26 83.9(3) . .
O37 W5 O11 102.0(4) . .
O37 W5 O21 101.5(4) . .
O11 W5 O21 88.8(4) . .
O37 W5 O12 102.1(3) . .
O11 W5 O12 88.5(3) . .
O21 W5 O12 156.3(3) . .
O37 W5 O16 100.2(4) . .
O11 W5 O16 157.6(3) . .
O21 W5 O16 89.1(3) . .
O12 W5 O16 84.5(3) . .
O37 W5 O25 171.7(3) . .
O11 W5 O25 72.4(3) . .
O21 W5 O25 72.6(3) . .
O12 W5 O25 84.1(3) . .
O16 W5 O25 85.8(3) . .
O33 W6 O6 103.4(4) . .
O33 W6 O17 101.1(4) . .
O6 W6 O17 92.9(3) . .
O33 W6 O13 101.8(4) . .
O6 W6 O13 91.8(3) . .
O17 W6 O13 154.9(3) . .
O33 W6 O14 99.7(4) . .
O6 W6 O14 156.8(3) . .
O17 W6 O14 84.6(3) . .
O13 W6 O14 81.5(3) . .
O33 W6 O26 169.8(4) . .
O6 W6 O26 85.6(3) . .
O17 W6 O26 83.1(3) . .
O13 W6 O26 72.7(3) . .
O14 W6 O26 71.2(3) . .
O24 W7 O4 103.0(4) . .
O24 W7 O20 100.6(4) . .
O4 W7 O20 90.6(3) . .
O24 W7 O23 101.6(4) . .
O4 W7 O23 90.4(3) . .
O20 W7 O23 157.0(3) . .
O24 W7 O11 100.2(4) . .
O4 W7 O11 156.8(3) . .
O20 W7 O11 86.8(3) . .
O23 W7 O11 83.3(3) . .
O24 W7 O25 171.1(3) . .
O4 W7 O25 84.6(3) . .
O20 W7 O25 83.7(3) . .
O23 W7 O25 73.5(3) . .
O11 W7 O25 72.1(3) . .
O27 W8 O7 103.7(4) . .
O27 W8 O30 100.5(4) . .
O7 W8 O30 92.2(3) . .
O27 W8 O23 101.7(4) . .
O7 W8 O23 91.0(3) . .
O30 W8 O23 156.1(3) . .
O27 W8 O21 99.7(4) . .
O7 W8 O21 156.6(3) . .
O30 W8 O21 85.0(3) . .
O23 W8 O21 82.8(3) . .
O27 W8 O25 170.0(4) . .
O7 W8 O25 85.1(3) . .
O30 W8 O25 83.9(3) . .
O23 W8 O25 72.8(3) . .
O21 W8 O25 71.5(3) . .
O35 W9 O5 103.4(3) . .
O35 W9 O20 101.2(4) . .
O5 W9 O20 91.6(3) . .
O35 W9 O13 101.7(4) . .
O5 W9 O13 90.9(3) . .
O20 W9 O13 155.7(3) . .
O35 W9 O19 99.1(3) . .
O5 W9 O19 157.5(3) . .
O20 W9 O19 85.0(3) . .
O13 W9 O19 83.5(3) . .
O35 W9 O26 170.0(3) . .
O5 W9 O26 85.2(3) . .
O20 W9 O26 83.4(3) . .
O13 W9 O26 72.7(3) . .
O19 W9 O26 72.3(3) . .
O8 P1 O36 111.5(4) . .
O8 P1 O25 110.0(4) . .
O36 P1 O25 107.8(4) . .
O8 P1 O26 109.9(4) . .
O36 P1 O26 108.9(4) . .
O25 P1 O26 108.7(4) . .
Ni3 O1 Ni5 101.4(4) . .
Ni3 O1 Ni6 100.5(3) . .
Ni5 O1 Ni6 102.2(4) . .
Ni3 O1 H1A 116.7 . .
Ni5 O1 H1A 116.7 . .
Ni6 O1 H1A 116.7 . .
Ni4 O2 Ni5 100.9(3) . .
Ni4 O2 Ni2 99.3(3) . .
Ni5 O2 Ni2 101.3(3) . .
Ni4 O2 H2C 117.4 . .
Ni5 O2 H2C 117.4 . .
Ni2 O2 H2C 117.4 . .
Ni2 O3 Ni1 105.1(3) . .
Ni2 O3 Ni3 103.9(3) . .
Ni1 O3 Ni3 94.5(3) . .
Ni2 O3 H3C 116.8 . .
Ni1 O3 H3C 116.8 . .
Ni3 O3 H3C 116.8 . .
W7 O4 Ni5 133.8(4) . .
W7 O4 Ni4 126.7(4) . .
Ni5 O4 Ni4 96.1(3) . .
W9 O5 Ni2 133.9(4) . .
W9 O5 Ni4 126.4(4) . .
Ni2 O5 Ni4 95.7(3) . .
W6 O6 Ni2 133.0(4) . .
W6 O6 Ni1 129.3(4) . .
Ni2 O6 Ni1 92.5(3) . .
W8 O7 Ni5 133.0(4) . .
W8 O7 Ni6 127.3(4) . .
Ni5 O7 Ni6 95.9(3) . .
P1 O8 Ni5 124.4(4) . .
P1 O8 Ni3 123.2(4) . .
Ni5 O8 Ni3 91.9(3) . .
P1 O8 Ni2 123.8(4) . .
Ni5 O8 Ni2 92.3(3) . .
Ni3 O8 Ni2 91.9(2) . .
W1 O9 Ni3 137.6(4) . .
W1 O9 Ni1 129.2(4) . .
Ni3 O9 Ni1 91.5(3) . .
W2 O10 Ni3 134.3(4) . .
W2 O10 Ni6 127.6(4) . .
Ni3 O10 Ni6 94.6(3) . .
W5 O11 W7 125.7(4) . .
W5 O12 W4 152.7(4) . .
W6 O13 W9 124.3(4) . .
W4 O14 W6 127.0(4) . .
W3 O15 W4 154.6(4) . .
W5 O16 W3 150.7(4) . .
W6 O17 W1 148.1(4) . .
W3 O18 W1 125.7(4) . .
W4 O19 W9 125.1(4) . .
W9 O20 W7 149.4(4) . .
W5 O21 W8 126.2(4) . .
W2 O22 W1 123.5(4) . .
W8 O23 W7 123.6(4) . .
P1 O25 W7 125.5(4) . .
P1 O25 W8 124.6(4) . .
W7 O25 W8 89.8(2) . .
P1 O25 W5 126.4(4) . .
W7 O25 W5 89.7(2) . .
W8 O25 W5 89.5(2) . .
P1 O26 W9 125.3(4) . .
P1 O26 W6 125.2(4) . .
W9 O26 W6 89.7(2) . .
P1 O26 W4 126.4(4) . .
W9 O26 W4 89.3(2) . .
W6 O26 W4 89.6(2) . .
W3 O28 W2 124.0(3) . .
W2 O30 W8 147.1(4) . .
P1 O36 W2 126.4(4) . .
P1 O36 W1 124.6(4) . .
W2 O36 W1 89.2(2) . .
P1 O36 W3 127.1(4) . .
W2 O36 W3 89.4(2) . .
W1 O36 W3 88.1(2) . .
C1 N1 Ni6 109.5(8) . .
C1 N1 H1B 109.8 . .
Ni6 N1 H1B 109.8 . .
C1 N1 H1C 109.8 . .
Ni6 N1 H1C 109.8 . .
H1B N1 H1C 108.2 . .
C2A N2 Ni6 109.9(13) . .
C2 N2 Ni6 106.2(10) . .
C2A N2 H2B 128.5 . .
C2 N2 H2B 84.3 . .
Ni6 N2 H2B 109.3 . .
C2A N2 H2D 89.0 . .
C2 N2 H2D 135.3 . .
Ni6 N2 H2D 109.2 . .
H2B N2 H2D 108.1 . .
C5 N3 Ni1 110.9(9) . .
C5 N3 H3A 109.5 . .
Ni1 N3 H3A 109.5 . .
C5 N3 H3B 109.5 . .
Ni1 N3 H3B 109.5 . .
H3A N3 H3B 108.0 . .
C4 N4 Ni1 106.9(9) . .
C4 N4 H4A 110.3 . .
Ni1 N4 H4A 110.3 . .
C4 N4 H4B 110.3 . .
Ni1 N4 H4B 110.3 . .
H4A N4 H4B 108.6 . .
C7 N5 Ni4 109.1(10) . .
C7 N5 H5A 109.9 . .
Ni4 N5 H5A 109.9 . .
C7 N5 H5B 109.9 . .
Ni4 N5 H5B 109.9 . .
H5A N5 H5B 108.3 . .
C8 N6 Ni4 105.8(9) . .
C8 N6 H6A 110.6 . .
Ni4 N6 H6A 110.6 . .
C8 N6 H6B 110.6 . .
Ni4 N6 H6B 110.6 . .
H6A N6 H6B 108.7 . .
C13 N7 Ni7 111.1(8) . .
C13 N7 H7A 109.4 . .
Ni7 N7 H7A 109.4 . .
C13 N7 H7B 109.4 . .
Ni7 N7 H7B 109.4 . .
H7A N7 H7B 108.0 . .
C12 N8 Ni7 111.7(9) . .
C12 N8 H8A 109.3 . .
Ni7 N8 H8A 109.3 . .
C12 N8 H8B 109.3 . .
Ni7 N8 H8B 109.3 . .
H8A N8 H8B 107.9 . .
N1 C1 C2 110.4(15) . .
N1 C1 C2A 114.6(16) . .
C2 C1 C2A 53.7(17) . .
N1 C1 H1D 108.2 . .
C2 C1 H1D 134.7 . .
C2A C1 H1D 89.0 . .
N1 C1 H1E 107.8 . .
C2 C1 H1E 82.5 . .
C2A C1 H1E 126.7 . .
H1D C1 H1E 107.4 . .
C1 C2 C3 115(2) . .
C1 C2 N2 101.8(14) . .
C3 C2 N2 115(2) . .
C1 C2 H2A 108.0 . .
C3 C2 H2A 108.0 . .
N2 C2 H2A 108.0 . .
C2 C3 H3D 109.5 . .
C2 C3 H3E 109.5 . .
H3D C3 H3E 109.5 . .
C2 C3 H3F 109.5 . .
H3D C3 H3F 109.5 . .
H3E C3 H3F 109.5 . .
N2 C2A C1 104.1(13) . .
N2 C2A C3A 113(3) . .
C1 C2A C3A 88(3) . .
N2 C2A H2AA 115.9 . .
C1 C2A H2AA 115.9 . .
C3A C2A H2AA 115.9 . .
C2A C3A H3AA 109.5 . .
C2A C3A H3AB 109.5 . .
H3AA C3A H3AB 109.5 . .
C2A C3A H3AC 109.5 . .
H3AA C3A H3AC 109.5 . .
H3AB C3A H3AC 109.5 . .
N4 C4 C5 109.1(11) . .
N4 C4 H4C 109.9 . .
C5 C4 H4C 109.9 . .
N4 C4 H4D 109.9 . .
C5 C4 H4D 109.9 . .
H4C C4 H4D 108.3 . .
N3 C5 C4 108.2(14) . .
N3 C5 C6A 115(3) . .
C4 C5 C6A 91(4) . .
N3 C5 C6 114.4(15) . .
C4 C5 C6 115.1(19) . .
N3 C5 H5C 110.9 . .
C4 C5 H5C 111.1 . .
C6A C5 H5C 119.2 . .
C6 C5 H5C 96.8 . .
C5 C6 H6C 109.5 . .
C5 C6 H6D 109.5 . .
H6C C6 H6D 109.5 . .
C5 C6 H6E 109.5 . .
H6C C6 H6E 109.5 . .
H6D C6 H6E 109.5 . .
C5 C6A H6AA 109.5 . .
C5 C6A H6AB 109.5 . .
H6AA C6A H6AB 109.5 . .
C5 C6A H6AC 109.5 . .
H6AA C6A H6AC 109.5 . .
H6AB C6A H6AC 109.5 . .
N5 C7 C8 108.7(16) . .
N5 C7 H7C 110.0 . .
C8 C7 H7C 110.0 . .
N5 C7 H7D 110.0 . .
C8 C7 H7D 110.0 . .
H7C C7 H7D 108.3 . .
N6 C8 C7 108.3(13) . .
N6 C8 C9 106.6(15) . .
C7 C8 C9 112(2) . .
N6 C8 H8C 109.9 . .
C7 C8 H8C 109.9 . .
C9 C8 H8C 109.9 . .
C8 C9 H9A 109.5 . .
C8 C9 H9B 109.5 . .
H9A C9 H9B 109.5 . .
C8 C9 H9C 109.5 . .
H9A C9 H9C 109.5 . .
H9B C9 H9C 109.5 . .
O29 C10 O38 127.5(13) . .
O29 C10 C11 112(2) . .
O38 C10 C11 120.4(19) . .
O29 C10 C11A 126(2) . .
O38 C10 C11A 105(2) . .
C10 C11 H11A 109.5 . .
C10 C11 H11B 109.5 . .
H11A C11 H11B 109.5 . .
C10 C11 H11C 109.5 . .
H11A C11 H11C 109.5 . .
H11B C11 H11C 109.5 . .
C10 C11A H11D 109.5 . .
C10 C11A H11E 109.5 . .
H11D C11A H11E 109.5 . .
C10 C11A H11F 109.5 . .
H11D C11A H11F 109.5 . .
H11E C11A H11F 109.5 . .
N8 C12 C13 111.2(13) . .
N8 C12 H12A 109.4 . .
C13 C12 H12A 109.4 . .
N8 C12 H12B 109.4 . .
C13 C12 H12B 109.4 . .
H12A C12 H12B 108.0 . .
N7 C13 C14 120.9(13) . .
N7 C13 C12 112.5(13) . .
C14 C13 C12 111.4(14) . .
N7 C13 H13A 103.2 . .
C14 C13 H13A 103.2 . .
C12 C13 H13A 103.2 . .
C13 C14 H14A 109.5 . .
C13 C14 H14B 109.5 . .
H14A C14 H14B 109.5 . .
C13 C14 H14C 109.5 . .
H14A C14 H14C 109.5 . .
H14B C14 H14C 109.5 . .

loop_
_geom_bond_atom_site_label_1
_geom_bond_atom_site_label_2
_geom_bond_distance
Ni6 O1 2.029(8)
Ni6 N2 2.072(11)
Ni6 N1 2.099(10)
Ni6 OW4 2.127(9)
Ni6 O10 2.129(8)
Ni6 O7 2.165(8)
Ni3 O1 1.997(9)
Ni3 O3 2.008(7)
Ni3 O9 2.030(8)
Ni3 O29 2.041(9)
Ni3 O10 2.082(7)
Ni3 O8 2.165(7)
Ni3 Ni1 2.937(2)
Ni5 O1 2.018(8)
Ni5 O2 2.030(7)
Ni5 O4 2.056(8)
Ni5 O7 2.077(7)
Ni5 OW3 2.089(9)
Ni5 O8 2.159(7)
Ni1 O3 1.993(8)
Ni1 N4 2.038(11)
Ni1 N3 2.061(12)
Ni1 O9 2.070(7)
Ni1 O38 2.091(10)
Ni1 O6 2.276(7)
Ni2 O3 1.988(7)
Ni2 O5 2.047(7)
Ni2 O2 2.048(8)
Ni2 OW1 2.083(7)
Ni2 O6 2.097(8)
Ni2 O8 2.213(7)
Ni4 O2 2.011(8)
Ni4 N5 2.052(11)
Ni4 N6 2.077(10)
Ni4 OW2 2.120(8)
Ni4 O5 2.125(7)
Ni4 O4 2.133(7)
Ni7 N8 2.070(13)
Ni7 N7 2.090(11)
Ni7 OW5 2.149(11)
W1 O39 1.715(9)
W1 O9 1.827(8)
W1 O17 1.931(7)
W1 O22 1.950(8)
W1 O18 1.978(8)
W1 O36 2.441(7)
W2 O32 1.726(8)
W2 O10 1.811(7)
W2 O30 1.923(8)
W2 O22 1.927(8)
W2 O28 2.034(8)
W2 O36 2.422(7)
W3 O34 1.713(8)
W3 O18 1.882(8)
W3 O28 1.884(8)
W3 O15 1.904(8)
W3 O16 1.917(8)
W3 O36 2.497(7)
W4 O31 1.719(8)
W4 O14 1.868(8)
W4 O19 1.873(7)
W4 O15 1.905(8)
W4 O12 1.949(7)
W4 O26 2.482(7)
W5 O37 1.723(8)
W5 O11 1.876(8)
W5 O21 1.879(8)
W5 O12 1.898(8)
W5 O16 1.914(8)
W5 O25 2.473(7)
W6 O33 1.736(8)
W6 O6 1.788(8)
W6 O17 1.898(7)
W6 O13 1.929(7)
W6 O14 2.002(7)
W6 O26 2.435(7)
W7 O24 1.718(8)
W7 O4 1.820(7)
W7 O20 1.926(8)
W7 O23 1.945(8)
W7 O11 1.992(7)
W7 O25 2.409(7)
W8 O27 1.714(8)
W8 O7 1.808(8)
W8 O30 1.932(8)
W8 O23 1.940(8)
W8 O21 2.002(7)
W8 O25 2.443(7)
W9 O35 1.707(7)
W9 O5 1.817(7)
W9 O20 1.916(7)
W9 O13 1.945(7)
W9 O19 2.008(7)
W9 O26 2.423(7)
P1 O8 1.542(7)
P1 O36 1.544(7)
P1 O25 1.559(7)
P1 O26 1.563(7)
O1 H1A 0.9800
O2 H2C 0.9800
O3 H3C 0.9800
O29 C10 1.207(18)
O38 C10 1.31(2)
N1 C1 1.47(2)
N1 H1B 0.9000
N1 H1C 0.9000
N2 C2A 1.507(10)
N2 C2 1.57(3)
N2 H2B 0.9000
N2 H2D 0.9000
N3 C5 1.446(17)
N3 H3A 0.9000
N3 H3B 0.9000
N4 C4 1.477(19)
N4 H4A 0.9000
N4 H4B 0.9000
N5 C7 1.48(3)
N5 H5A 0.9000
N5 H5B 0.9000
N6 C8 1.511(18)
N6 H6A 0.9000
N6 H6B 0.9000
N7 C13 1.411(18)
N7 H7A 0.9000
N7 H7B 0.9000
N8 C12 1.473(18)
N8 H8A 0.9000
N8 H8B 0.9000
C1 C2 1.526(10)
C1 C2A 1.536(10)
C1 H1D 0.9601
C1 H1E 0.9600
C2 C3 1.537(10)
C2 H2A 0.9800
C3 H3D 0.9600
C3 H3E 0.9600
C3 H3F 0.9600
C2A C3A 1.54(2)
C2A H2AA 0.9800
C3A H3AA 0.9600
C3A H3AB 0.9600
C3A H3AC 0.9600
C4 C5 1.52(2)
C4 H4C 0.9700
C4 H4D 0.9700
C5 C6A 1.533(10)
C5 C6 1.55(3)
C5 H5C 0.9601
C6 H6C 0.9600
C6 H6D 0.9600
C6 H6E 0.9600
C6A H6AA 0.9600
C6A H6AB 0.9600
C6A H6AC 0.9600
C7 C8 1.519(10)
C7 H7C 0.9700
C7 H7D 0.9700
C8 C9 1.52(4)
C8 H8C 0.9800
C9 H9A 0.9600
C9 H9B 0.9600
C9 H9C 0.9600
C10 C11 1.53(3)
C10 C11A 1.54(4)
C11 H11A 0.9600
C11 H11B 0.9600
C11 H11C 0.9600
C11A H11D 0.9600
C11A H11E 0.9600
C11A H11F 0.9600
C12 C13 1.52(2)
C12 H12A 0.9700
C12 H12B 0.9700
C13 C14 1.50(2)
C13 H13A 0.9800
C14 H14A 0.9600
C14 H14B 0.9600
C14 H14C 0.9600

loop_
_geom_hbond_atom_site_label_D
_geom_hbond_atom_site_label_H
_geom_hbond_atom_site_label_A
_geom_hbond_distance_DH
_geom_hbond_distance_HA
_geom_hbond_distance_DA
_geom_hbond_angle_DHA
_geom_hbond_site_symmetry_A
O1 H1A O34 0.98 2.03 2.850(11) 139.3 4_666
O2 H2C O28 0.98 1.98 2.956(10) 176.8 4_666
O3 H3C OW6A 0.98 1.75 2.71(3) 166.6 .
O3 H3C OW6 0.98 1.92 2.84(3) 156.4 .
N1 H1B O14 0.90 2.37 3.125(12) 141.5 2_545
N1 H1C O27 0.90 2.55 3.223(16) 131.6 .
N1 H1C O30 0.90 2.60 3.257(13) 130.7 .
N2 H2D OW3 0.90 2.46 3.246(16) 146.5 .
N3 H3B OW13 0.90 2.41 3.23(2) 150.8 .
N4 H4A OW6 0.90 2.44 3.24(3) 148.3 .
N4 H4B O35 0.90 2.30 3.085(14) 146.1 3_666
N5 H5A O21 0.90 2.16 2.913(13) 140.2 4_666
N5 H5B OW3 0.90 2.30 3.103(16) 148.1 .
N6 H6A O24 0.90 2.50 3.260(14) 141.9 .
N6 H6A O20 0.90 2.60 3.161(12) 121.1 .
N6 H6B O35 0.90 2.54 3.122(13) 123.3 .
N7 H7B O11 0.90 2.36 3.204(14) 155.5 .
N8 H8A O31 0.90 2.37 3.246(14) 165.6 3_665
N8 H8B O37 0.90 2.14 3.009(16) 161.0 3_665
